data_9005307
loop_
_publ_author_name
'Allan, D. R.'
'Angel, R. J.'

_publ_section_title
;
 A high-pressure structural study of microcline (KAlSi3O8) to 7 GPa
 P = 6.2 GPa
;
_journal_name_full 'European Journal of Mineralogy'
_journal_page_first 263
_journal_page_last 275
_journal_volume 9
_journal_year 1997
_chemical_formula_sum 'Al1.03 K0.986 Na0.014 O8 Si2.97'
_chemical_name_mineral Microcline
_space_group_IT_number 2
_symmetry_space_group_name_Hall '-P 1 (1/2*x+1/2*y,1/2*x-1/2*y,-z)'
_symmetry_space_group_name_H-M 'C -1'
_cell_angle_alpha 90.49
_cell_angle_beta 116.616
_cell_angle_gamma 87.86
_cell_formula_units_Z 4
_cell_length_a 8.1578
_cell_length_b 12.8558
_cell_length_c 7.0406
_cell_volume 659.648
_database_code_amcsd 0006653
_diffrn_ambient_pressure 6.2e+06
_exptl_crystal_density_diffrn 2.800
_cod_original_formula_sum '(K.986 Na.014) (Al1.03 Si2.97) O8'
_cod_database_code 9005307

loop_
_space_group_symop_operation_xyz
x,y,z
1/2+x,1/2+y,z
-x,-y,-z
1/2-x,1/2-y,-z

loop_
_atom_site_label
_atom_site_fract_x
_atom_site_fract_y
_atom_site_fract_z
_atom_site_occupancy
_atom_site_U_iso_or_equiv
_atom_site_type_symbol
_atom_site_attached_hydrogens
KM 0.26520 -0.00560 0.14120 0.98600 0.02761 K 0
NaM 0.26520 -0.00560 0.14120 0.01400 0.02761 Na 0
AlT1o -0.00650 0.19070 0.21490 0.94400 0.01672 Al 0
SiT1o -0.00650 0.19070 0.21490 0.05600 0.01672 Si 0
AlT1m -0.00630 0.81960 0.22950 0.06800 0.01887 Al 0
SiT1m -0.00630 0.81960 0.22950 0.93200 0.01887 Si 0
AlT2o 0.69550 0.11770 0.33690 0.00900 0.01988 Al 0
SiT2o 0.69550 0.11770 0.33690 0.99100 0.01988 Si 0
AlT2m 0.68900 0.88530 0.34590 0.00900 0.01950 Al 0
SiT2m 0.68900 0.88530 0.34590 0.99100 0.01950 Si 0
Oa1 0.00510 0.14700 -0.01110 1.00000 0.02229 O 0
Oa2 0.60720 0.01730 0.29280 1.00000 0.02786 O 0
Obo 0.79160 0.14740 0.19240 1.00000 0.02419 O 0
Obm 0.79790 0.86390 0.20630 1.00000 0.02216 O 0
Oco 0.01110 0.31950 0.26610 1.00000 0.02685 O 0
Ocm 0.01470 0.69920 0.28200 1.00000 0.02774 O 0
Odo 0.17310 0.12520 0.40640 1.00000 0.02318 O 0
Odm 0.16300 0.87750 0.41340 1.00000 0.02748 O 0

loop_
_cod_changelog_entry_id
_cod_changelog_entry_author
_cod_changelog_entry_date
_cod_changelog_entry_text
1
;cod-tools version 3.8.0
Id: cif_guess_AMCSD_atom_types 9581 2023-05-17 12:35:41Z saulius
;
2023-05-18T11:39:12+03:00
;Derived atom types and hydrogen counts
from atom names that follow the AMCSD naming convention
(Wat == water, O-H == hydroxyl).
;

loop_
_cod_related_entry_id
_cod_related_entry_database
_cod_related_entry_code
1 AMCSD 0006653
